data_1542381
loop_
_publ_author_name
'Tortoreto, Cecilia'
'Achard, Thierry'
'Egger, L\'eo'
'Gu\'en\'ee, Laure'
'Lacour, J\'er\^ome'

_publ_section_title
;
 Synthesis of Spiro Ketals, Orthoesters, and Orthocarbonates by
 CpRu-Catalyzed Decomposition of \a-Diazo-\b-ketoesters.
;
_journal_issue 2
_journal_name_full 'Organic letters'
_journal_page_first 240
_journal_page_last 243
_journal_paper_doi 10.1021/acs.orglett.5b03380
_journal_volume 18
_journal_year 2016
_chemical_formula_moiety 'C16 H20 O8'
_chemical_formula_sum 'C16 H20 O8'
_chemical_formula_weight 340.32
_chemical_name_systematic
; 
 ? 
;
_space_group_IT_number 14
_symmetry_cell_setting monoclinic
_symmetry_space_group_name_Hall '-P 2yn'
_symmetry_space_group_name_H-M 'P 1 21/n 1'
_atom_sites_solution_hydrogens geom
_atom_sites_solution_primary direct
_atom_sites_solution_secondary difmap
_audit_creation_method SHELXL-97
_cell_angle_alpha 90.00
_cell_angle_beta 97.478(2)
_cell_angle_gamma 90.00
_cell_formula_units_Z 4
_cell_length_a 9.60173(18)
_cell_length_b 12.9474(2)
_cell_length_c 13.2032(3)
_cell_measurement_reflns_used 6379
_cell_measurement_temperature 180(2)
_cell_measurement_theta_max 73.0480
_cell_measurement_theta_min 4.7660
_cell_volume 1627.43(5)
_computing_cell_refinement
;
CrysAlisPro, Agilent Technologies,
Version 1.171.37.35 (release 13-08-2014 CrysAlis171 .NET)
(compiled Aug 13 2014,18:06:01)
;
_computing_data_collection
;
CrysAlisPro, Agilent Technologies,
Version 1.171.37.35 (release 13-08-2014 CrysAlis171 .NET)
(compiled Aug 13 2014,18:06:01)
;
_computing_data_reduction
;
CrysAlisPro, Agilent Technologies,
Version 1.171.37.35 (release 13-08-2014 CrysAlis171 .NET)
(compiled Aug 13 2014,18:06:01)
;
_computing_molecular_graphics 'Ortep 3 (Farrugia, 1997)'
_computing_publication_material ShelX_Acta
_computing_structure_refinement 'SHELXL-97 (Sheldrick, 2008)'
_computing_structure_solution 'SHELXS-97 (Sheldrick, 2008)'
_diffrn_ambient_environment N~2~
_diffrn_ambient_temperature 180(2)
_diffrn_detector 'CCD plate'
_diffrn_detector_area_resol_mean 10.4679
_diffrn_detector_type Atlas
_diffrn_measured_fraction_theta_full 0.999
_diffrn_measured_fraction_theta_max 0.988
_diffrn_measurement_device 'four-circle diffractometer'
_diffrn_measurement_device_type 'SuperNova, Dual, Cu at zero, Atlas'
_diffrn_measurement_method '\w scans'
_diffrn_radiation_monochromator mirror
_diffrn_radiation_probe x-ray
_diffrn_radiation_type 'Cu K\a'
_diffrn_radiation_wavelength 1.54184
_diffrn_reflns_av_R_equivalents 0.0197
_diffrn_reflns_av_unetI/netI 0.0156
_diffrn_reflns_limit_h_max 11
_diffrn_reflns_limit_h_min -11
_diffrn_reflns_limit_k_max 15
_diffrn_reflns_limit_k_min -15
_diffrn_reflns_limit_l_max 15
_diffrn_reflns_limit_l_min -16
_diffrn_reflns_number 12682
_diffrn_reflns_theta_full 67.50
_diffrn_reflns_theta_max 73.32
_diffrn_reflns_theta_min 4.80
_diffrn_source 'sealed X-ray tube'
_diffrn_source_type 'SuperNova (Cu) X-ray Source'
_exptl_absorpt_coefficient_mu 0.955
_exptl_absorpt_correction_T_max 0.944
_exptl_absorpt_correction_T_min 0.823
_exptl_absorpt_correction_type analytical
_exptl_absorpt_process_details
;
CrysAlisPro, Agilent Technologies,
Version 1.171.37.35 (release 13-08-2014 CrysAlis171 .NET)
(compiled Aug 13 2014,18:06:01)
Analytical numeric absorption correction using a multifaceted crystal
            model based on expressions derived by R.C. Clark & J.S. Reid.
(Clark, R. C. & Reid, J. S. (1995). Acta Cryst. A51, 887-897)
Empirical absorption correction using spherical harmonics,
 implemented in SCALE3 ABSPACK scaling algorithm.
;
_exptl_crystal_colour colourless
_exptl_crystal_density_diffrn 1.389
_exptl_crystal_density_method 'not measured'
_exptl_crystal_description plate
_exptl_crystal_F_000 720
_exptl_crystal_size_max 0.3015
_exptl_crystal_size_mid 0.2292
_exptl_crystal_size_min 0.0623
_refine_diff_density_max 0.247
_refine_diff_density_min -0.197
_refine_diff_density_rms 0.034
_refine_ls_extinction_method none
_refine_ls_goodness_of_fit_ref 1.040
_refine_ls_hydrogen_treatment constr
_refine_ls_matrix_type full
_refine_ls_number_parameters 221
_refine_ls_number_reflns 3223
_refine_ls_number_restraints 0
_refine_ls_restrained_S_all 1.040
_refine_ls_R_factor_all 0.0402
_refine_ls_R_factor_gt 0.0354
_refine_ls_shift/su_max 0.001
_refine_ls_shift/su_mean 0.000
_refine_ls_structure_factor_coef Fsqd
_refine_ls_weighting_details 'calc w=1/[\s^2^(Fo^2^)+(0.0550P)^2^+0.3100P] where P=(Fo^2^+2Fc^2^)/3'
_refine_ls_weighting_scheme calc
_refine_ls_wR_factor_gt 0.0977
_refine_ls_wR_factor_ref 0.1023
_reflns_number_gt 2834
_reflns_number_total 3223
_reflns_threshold_expression >2sigma(I)
_cod_data_source_file ol5b03380_si_002.cif
_cod_data_source_block 4nprime
_cod_original_cell_volume 1627.43(6)
_cod_original_sg_symbol_H-M 'P 21/n'
_cod_database_code 1542381

loop_
_symmetry_equiv_pos_as_xyz
'x, y, z'
'-x+1/2, y+1/2, -z+1/2'
'-x, -y, -z'
'x-1/2, -y-1/2, z-1/2'

loop_
_atom_site_label
_atom_site_type_symbol
_atom_site_fract_x
_atom_site_fract_y
_atom_site_fract_z
_atom_site_U_iso_or_equiv
_atom_site_adp_type
_atom_site_occupancy
_atom_site_symmetry_multiplicity
_atom_site_calc_flag
_atom_site_refinement_flags
O1 O 0.13392(9) 0.64469(7) 0.31813(8) 0.0442(2) Uani 1 1 d .
O2 O 0.32198(10) 0.53886(7) 0.34271(8) 0.0470(2) Uani 1 1 d .
O3 O 0.42798(10) 0.87225(7) 0.42468(9) 0.0493(3) Uani 1 1 d .
O4 O 0.49182(9) 0.70183(7) 0.40934(9) 0.0480(3) Uani 1 1 d .
O5 O 0.89507(10) 0.85676(7) 0.54596(9) 0.0490(3) Uani 1 1 d .
O6 O 0.95642(10) 0.68676(7) 0.52425(9) 0.0513(3) Uani 1 1 d .
O7 O 1.29963(10) 0.73844(9) 0.65656(8) 0.0506(3) Uani 1 1 d .
O8 O 1.20770(11) 0.59719(7) 0.57437(8) 0.0478(2) Uani 1 1 d .
C1 C 0.04336(15) 0.55621(13) 0.29759(14) 0.0577(4) Uani 1 1 d .
H1A H 0.0774 0.5135 0.2446 0.087 Uiso 1 1 calc R
H1B H -0.0525 0.5795 0.2740 0.087 Uiso 1 1 calc R
H1C H 0.0437 0.5155 0.3602 0.087 Uiso 1 1 calc R
C2 C 0.27046(13) 0.62375(9) 0.34444(9) 0.0350(3) Uani 1 1 d .
C3 C 0.35000(12) 0.71639(9) 0.37667(9) 0.0336(3) Uani 1 1 d .
C4 C 0.31365(12) 0.81539(9) 0.38543(9) 0.0353(3) Uani 1 1 d .
C5 C 0.18176(14) 0.87407(10) 0.35996(11) 0.0435(3) Uani 1 1 d .
H5A H 0.1635 0.9150 0.4193 0.065 Uiso 1 1 calc R
H5B H 0.1039 0.8259 0.3414 0.065 Uiso 1 1 calc R
H5C H 0.1905 0.9203 0.3023 0.065 Uiso 1 1 calc R
C6 C 0.54604(13) 0.80177(10) 0.44293(11) 0.0399(3) Uani 1 1 d .
C7 C 0.65739(14) 0.83462(11) 0.37880(10) 0.0443(3) Uani 1 1 d .
H7A H 0.6857 0.9068 0.3956 0.053 Uiso 1 1 calc R
H7B H 0.6187 0.8318 0.3056 0.053 Uiso 1 1 calc R
C8 C 0.78541(14) 0.76433(11) 0.39813(11) 0.0440(3) Uani 1 1 d .
H8A H 0.7602 0.6946 0.3710 0.053 Uiso 1 1 calc R
H8B H 0.8609 0.7917 0.3612 0.053 Uiso 1 1 calc R
C9 C 0.83891(14) 0.75643(10) 0.51021(11) 0.0416(3) Uani 1 1 d .
C10 C 0.72678(15) 0.72558(11) 0.57504(10) 0.0452(3) Uani 1 1 d .
H10A H 0.7659 0.7284 0.6482 0.054 Uiso 1 1 calc R
H10B H 0.6967 0.6537 0.5587 0.054 Uiso 1 1 calc R
C11 C 0.60020(15) 0.79766(11) 0.55554(11) 0.0456(3) Uani 1 1 d .
H11A H 0.5248 0.7728 0.5939 0.055 Uiso 1 1 calc R
H11B H 0.6276 0.8679 0.5802 0.055 Uiso 1 1 calc R
C12 C 1.02836(13) 0.83920(10) 0.59251(9) 0.0377(3) Uani 1 1 d .
C13 C 1.10055(16) 0.92901(12) 0.64436(13) 0.0541(4) Uani 1 1 d .
H13A H 1.0987 0.9868 0.5963 0.081 Uiso 1 1 calc R
H13B H 1.1982 0.9107 0.6687 0.081 Uiso 1 1 calc R
H13C H 1.0527 0.9492 0.7025 0.081 Uiso 1 1 calc R
C14 C 1.06494(13) 0.74144(10) 0.57916(9) 0.0367(3) Uani 1 1 d .
C15 C 1.20184(13) 0.69419(10) 0.60792(9) 0.0375(3) Uani 1 1 d .
C16 C 1.34407(17) 0.54789(13) 0.59775(13) 0.0573(4) Uani 1 1 d .
H16A H 1.4108 0.5797 0.5569 0.086 Uiso 1 1 calc R
H16B H 1.3354 0.4741 0.5816 0.086 Uiso 1 1 calc R
H16C H 1.3780 0.5566 0.6705 0.086 Uiso 1 1 calc R

loop_
_atom_site_aniso_label
_atom_site_aniso_U_11
_atom_site_aniso_U_22
_atom_site_aniso_U_33
_atom_site_aniso_U_23
_atom_site_aniso_U_13
_atom_site_aniso_U_12
O1 0.0316(4) 0.0424(5) 0.0570(6) -0.0030(4) -0.0007(4) -0.0049(4)
O2 0.0433(5) 0.0375(5) 0.0586(6) -0.0096(4) 0.0009(4) 0.0005(4)
O3 0.0365(5) 0.0341(5) 0.0757(7) -0.0063(4) 0.0017(4) -0.0021(4)
O4 0.0296(5) 0.0351(5) 0.0761(7) -0.0092(4) -0.0051(4) -0.0006(3)
O5 0.0374(5) 0.0363(5) 0.0692(6) -0.0083(4) -0.0091(4) -0.0030(4)
O6 0.0380(5) 0.0379(5) 0.0743(7) -0.0104(4) -0.0067(4) -0.0025(4)
O7 0.0370(5) 0.0647(7) 0.0486(5) -0.0101(5) -0.0004(4) 0.0016(4)
O8 0.0494(5) 0.0383(5) 0.0554(6) 0.0075(4) 0.0059(4) 0.0028(4)
C1 0.0376(7) 0.0559(9) 0.0780(11) -0.0119(7) 0.0017(7) -0.0146(6)
C2 0.0340(6) 0.0376(6) 0.0331(6) -0.0007(4) 0.0030(4) -0.0025(5)
C3 0.0281(5) 0.0366(6) 0.0357(6) 0.0011(4) 0.0026(4) -0.0012(4)
C4 0.0329(6) 0.0358(6) 0.0378(6) 0.0028(5) 0.0072(5) -0.0030(5)
C5 0.0382(7) 0.0400(7) 0.0533(8) 0.0084(5) 0.0099(6) 0.0049(5)
C6 0.0312(6) 0.0346(6) 0.0530(7) -0.0043(5) 0.0021(5) -0.0038(5)
C7 0.0425(7) 0.0497(7) 0.0403(7) 0.0015(5) 0.0039(5) -0.0052(6)
C8 0.0367(6) 0.0508(8) 0.0456(7) -0.0032(6) 0.0093(5) -0.0071(6)
C9 0.0351(6) 0.0355(6) 0.0523(8) -0.0060(5) -0.0015(5) -0.0052(5)
C10 0.0494(8) 0.0476(7) 0.0375(6) 0.0001(5) 0.0017(5) -0.0053(6)
C11 0.0441(7) 0.0484(7) 0.0462(7) -0.0033(6) 0.0137(6) -0.0070(6)
C12 0.0336(6) 0.0401(7) 0.0380(6) -0.0012(5) -0.0003(5) -0.0061(5)
C13 0.0472(8) 0.0469(8) 0.0642(9) -0.0137(7) -0.0077(7) -0.0065(6)
C14 0.0350(6) 0.0397(6) 0.0348(6) -0.0002(5) 0.0025(5) -0.0068(5)
C15 0.0399(6) 0.0439(7) 0.0295(5) 0.0047(5) 0.0077(5) -0.0010(5)
C16 0.0625(9) 0.0526(9) 0.0563(9) 0.0150(7) 0.0065(7) 0.0184(7)

loop_
_atom_type_symbol
_atom_type_description
_atom_type_scat_dispersion_real
_atom_type_scat_dispersion_imag
_atom_type_scat_source
C C 0.0181 0.0091 'International Tables Vol C Tables 4.2.6.8 and 6.1.1.4'
H H 0.0000 0.0000 'International Tables Vol C Tables 4.2.6.8 and 6.1.1.4'
O O 0.0492 0.0322 'International Tables Vol C Tables 4.2.6.8 and 6.1.1.4'

loop_
_geom_angle_atom_site_label_1
_geom_angle_atom_site_label_2
_geom_angle_atom_site_label_3
_geom_angle
C2 O1 C1 115.70(11)
C4 O3 C6 107.21(9)
C3 O4 C6 105.91(9)
C12 O5 C9 106.40(10)
C14 O6 C9 105.74(10)
C15 O8 C16 114.73(12)
O1 C1 H1A 109.5
O1 C1 H1B 109.5
H1A C1 H1B 109.5
O1 C1 H1C 109.5
H1A C1 H1C 109.5
H1B C1 H1C 109.5
O2 C2 O1 124.69(11)
O2 C2 C3 123.74(11)
O1 C2 C3 111.57(10)
C4 C3 O4 111.10(11)
C4 C3 C2 133.02(11)
O4 C3 C2 115.82(10)
C3 C4 O3 110.08(11)
C3 C4 C5 134.32(12)
O3 C4 C5 115.57(11)
C4 C5 H5A 109.5
C4 C5 H5B 109.5
H5A C5 H5B 109.5
C4 C5 H5C 109.5
H5A C5 H5C 109.5
H5B C5 H5C 109.5
O4 C6 O3 105.67(9)
O4 C6 C7 109.52(11)
O3 C6 C7 108.96(11)
O4 C6 C11 109.58(11)
O3 C6 C11 110.31(11)
C7 C6 C11 112.58(11)
C6 C7 C8 110.65(11)
C6 C7 H7A 109.5
C8 C7 H7A 109.5
C6 C7 H7B 109.5
C8 C7 H7B 109.5
H7A C7 H7B 108.1
C9 C8 C7 111.70(11)
C9 C8 H8A 109.3
C7 C8 H8A 109.3
C9 C8 H8B 109.3
C7 C8 H8B 109.3
H8A C8 H8B 107.9
O6 C9 O5 105.41(9)
O6 C9 C8 109.33(11)
O5 C9 C8 108.75(11)
O6 C9 C10 111.45(12)
O5 C9 C10 108.16(11)
C8 C9 C10 113.39(11)
C9 C10 C11 110.63(11)
C9 C10 H10A 109.5
C11 C10 H10A 109.5
C9 C10 H10B 109.5
C11 C10 H10B 109.5
H10A C10 H10B 108.1
C6 C11 C10 110.60(11)
C6 C11 H11A 109.5
C10 C11 H11A 109.5
C6 C11 H11B 109.5
C10 C11 H11B 109.5
H11A C11 H11B 108.1
C14 C12 O5 110.29(11)
C14 C12 C13 133.98(12)
O5 C12 C13 115.72(12)
C12 C13 H13A 109.5
C12 C13 H13B 109.5
H13A C13 H13B 109.5
C12 C13 H13C 109.5
H13A C13 H13C 109.5
H13B C13 H13C 109.5
C12 C14 O6 111.23(11)
C12 C14 C15 127.60(12)
O6 C14 C15 120.97(11)
O7 C15 O8 123.91(12)
O7 C15 C14 123.47(12)
O8 C15 C14 112.62(11)
O8 C16 H16A 109.5
O8 C16 H16B 109.5
H16A C16 H16B 109.5
O8 C16 H16C 109.5
H16A C16 H16C 109.5
H16B C16 H16C 109.5

loop_
_geom_bond_atom_site_label_1
_geom_bond_atom_site_label_2
_geom_bond_distance
O1 C2 1.3396(15)
O1 C1 1.4424(16)
O2 C2 1.2068(15)
O3 C4 1.3666(15)
O3 C6 1.4508(15)
O4 C3 1.3867(14)
O4 C6 1.4428(15)
O5 C12 1.3647(15)
O5 C9 1.4611(15)
O6 C14 1.3841(15)
O6 C9 1.4376(16)
O7 C15 1.2105(16)
O8 C15 1.3353(16)
O8 C16 1.4534(18)
C1 H1A 0.9800
C1 H1B 0.9800
C1 H1C 0.9800
C2 C3 1.4554(16)
C3 C4 1.3374(17)
C4 C5 1.4776(17)
C5 H5A 0.9800
C5 H5B 0.9800
C5 H5C 0.9800
C6 C7 1.5088(18)
C6 C11 1.511(2)
C7 C8 1.524(2)
C7 H7A 0.9900
C7 H7B 0.9900
C8 C9 1.5054(19)
C8 H8A 0.9900
C8 H8B 0.9900
C9 C10 1.5136(19)
C10 C11 1.528(2)
C10 H10A 0.9900
C10 H10B 0.9900
C11 H11A 0.9900
C11 H11B 0.9900
C12 C14 1.3314(19)
C12 C13 1.4757(18)
C13 H13A 0.9800
C13 H13B 0.9800
C13 H13C 0.9800
C14 C15 1.4548(18)
C16 H16A 0.9800
C16 H16B 0.9800
C16 H16C 0.9800
